data_4503326
loop_
_publ_author_name
'Yao, Yali'
'Che, Yunxia'
'Zheng, Jimin'

_publ_section_title
;
 The Coordination Chemistry of Benzimidazole-5,6-dicarboxylic Acid with
 Mn(II), Ni(II), and Ln(III) Complexes (Ln = Tb, Ho, Er, Lu)
;
_journal_issue 7
_journal_name_full 'Crystal Growth &amp; Design'
_journal_page_first 2299
_journal_paper_doi 10.1021/cg7010106
_journal_volume 8
_journal_year 2008
_chemical_formula_sum 'C36 H22 Er2 N8 O18'
_chemical_formula_weight 1189.14
_chemical_name_systematic
; 
 ? 
;
_space_group_IT_number 14
_symmetry_cell_setting monoclinic
_symmetry_space_group_name_Hall '-P 2ybc'
_symmetry_space_group_name_H-M 'P 1 21/c 1'
_atom_sites_solution_hydrogens geom
_atom_sites_solution_primary direct
_atom_sites_solution_secondary difmap
_audit_creation_method SHELXL-97
_cell_angle_alpha 90.00
_cell_angle_beta 108.4110(10)
_cell_angle_gamma 90.00
_cell_formula_units_Z 4
_cell_length_a 18.6818(16)
_cell_length_b 12.6689(11)
_cell_length_c 15.4333(13)
_cell_measurement_reflns_used 8336
_cell_measurement_temperature 294(2)
_cell_measurement_theta_max 26.39
_cell_measurement_theta_min 2.20
_cell_volume 3465.8(5)
_computing_cell_refinement 'RAXIS-RAPID Auto(Rigaku, 2004)'
_computing_data_collection 'RAXIS-RAPID Auto(Rigaku, 2004)'
_computing_data_reduction 'CrystalStructure(Rigaku/MSC, 2004)'
_computing_molecular_graphics 'SHELXL-97 (Sheldrick, 2001)'
_computing_publication_material 'SHELXL-97 (Sheldrick, 1997)'
_computing_structure_refinement 'SHELXL-97 (Sheldrick, 1997)'
_computing_structure_solution 'SHELXS-97 (Sheldrick, 1997)'
_diffrn_ambient_temperature 298(2)
_diffrn_measured_fraction_theta_full 0.996
_diffrn_measured_fraction_theta_max 0.996
_diffrn_measurement_device_type 'rigaku r-axis rapid IP area detector'
_diffrn_measurement_method '\w scans'
_diffrn_radiation_monochromator graphite
_diffrn_radiation_probe x-ray
_diffrn_radiation_type MoK\a
_diffrn_radiation_wavelength 0.71073
_diffrn_reflns_av_R_equivalents 0.0352
_diffrn_reflns_av_sigmaI/netI 0.0395
_diffrn_reflns_limit_h_max 22
_diffrn_reflns_limit_h_min -23
_diffrn_reflns_limit_k_max 15
_diffrn_reflns_limit_k_min -15
_diffrn_reflns_limit_l_max 19
_diffrn_reflns_limit_l_min -9
_diffrn_reflns_number 19695
_diffrn_reflns_theta_full 26.42
_diffrn_reflns_theta_max 26.42
_diffrn_reflns_theta_min 1.15
_diffrn_source 'rotating anode'
_exptl_absorpt_coefficient_mu 4.913
_exptl_absorpt_correction_T_max 0.5070
_exptl_absorpt_correction_T_min 0.4112
_exptl_absorpt_correction_type multi-scan
_exptl_crystal_colour pink
_exptl_crystal_density_diffrn 2.279
_exptl_crystal_density_meas ?
_exptl_crystal_density_method 'not measured'
_exptl_crystal_description block
_exptl_crystal_F_000 2296
_exptl_crystal_size_max 0.22
_exptl_crystal_size_mid 0.20
_exptl_crystal_size_min 0.16
_refine_diff_density_max 1.005
_refine_diff_density_min -0.770
_refine_diff_density_rms 0.123
_refine_ls_extinction_method none
_refine_ls_goodness_of_fit_ref 1.027
_refine_ls_hydrogen_treatment refU
_refine_ls_matrix_type full
_refine_ls_number_parameters 577
_refine_ls_number_reflns 7098
_refine_ls_number_restraints 6
_refine_ls_restrained_S_all 1.026
_refine_ls_R_factor_all 0.0333
_refine_ls_R_factor_gt 0.0247
_refine_ls_shift/su_max 0.001
_refine_ls_shift/su_mean 0.000
_refine_ls_structure_factor_coef Fsqd
_refine_ls_weighting_details 'calc w=1/[\s^2^(Fo^2^)+(0.0242P)^2^+0.0000P] where P=(Fo^2^+2Fc^2^)/3'
_refine_ls_weighting_scheme calc
_refine_ls_wR_factor_gt 0.0537
_refine_ls_wR_factor_ref 0.0564
_reflns_number_gt 6020
_reflns_number_total 7098
_reflns_threshold_expression >2sigma(I)
_cod_data_source_file cg7010106-file002.cif
_cod_data_source_block 070516cm
_cod_depositor_comments
;
The following automatic conversions were performed:

'_symmetry_cell_setting' value 'Monoclinic' changed to 'monoclinic'
according to /home/saulius/struct/CIF-dictionaries/cif_core.dic
dictionary named 'cif_core.dic' version 2.4.1 from
2010-06-29.

'_refine_ls_hydrogen_treatment' value 'refu' changed to
'refU' according to
/home/saulius/struct/CIF-dictionaries/cif_core.dic dictionary named
'cif_core.dic' version 2.4.1 from 2010-06-29.

Automatic conversion script
Id: cif_fix_values 1715 2011-07-08 13:25:40Z adriana 

The following automatic conversions were performed:

'_exptl_crystal_density_meas' value 'NONE' was changed to '?' - the
value is perceived as not measured.

Automatic conversion script
Id: cif_fix_values 3008 2015-01-20 13:52:24Z robertas 
;
_cod_original_sg_symbol_H-M P2(1)/c
_cod_database_code 4503326

loop_
_symmetry_equiv_pos_as_xyz
'x, y, z'
'-x, y+1/2, -z+1/2'
'-x, -y, -z'
'x, -y-1/2, z-1/2'

loop_
_atom_site_label
_atom_site_type_symbol
_atom_site_fract_x
_atom_site_fract_y
_atom_site_fract_z
_atom_site_U_iso_or_equiv
_atom_site_adp_type
_atom_site_occupancy
_atom_site_symmetry_multiplicity
_atom_site_calc_flag
_atom_site_refinement_flags
C1 C 0.3020(2) 0.4739(3) 0.1659(2) 0.0145(8) Uani 1 1 d .
C2 C 0.3117(2) 0.3837(3) 0.1168(2) 0.0150(8) Uani 1 1 d .
C3 C 0.2542(2) 0.3111(3) 0.0859(2) 0.0157(8) Uani 1 1 d .
H3 H 0.2598 0.2521 0.0528 0.019 Uiso 1 1 calc R
C4 C 0.1877(2) 0.3292(3) 0.1060(2) 0.0146(8) Uani 1 1 d .
C5 C 0.17740(19) 0.4180(3) 0.1537(2) 0.0144(8) Uani 1 1 d .
C6 C 0.2354(2) 0.4918(3) 0.1846(3) 0.0179(8) Uani 1 1 d .
H6 H 0.2294 0.5513 0.2169 0.022 Uiso 1 1 calc R
C7 C 0.0773(2) 0.3244(3) 0.1270(2) 0.0180(8) Uani 1 1 d .
H7 H 0.0299 0.3002 0.1252 0.022 Uiso 1 1 calc R
C8 C 0.38703(19) 0.3572(3) 0.1052(2) 0.0134(8) Uani 1 1 d .
C9 C 0.3637(2) 0.5555(3) 0.1976(3) 0.0154(8) Uani 1 1 d .
C10 C 0.2253(2) 0.4292(3) 0.4154(2) 0.0162(8) Uani 1 1 d .
H10 H 0.2249 0.4928 0.4453 0.019 Uiso 1 1 calc R
C11 C 0.16241(19) 0.3662(3) 0.3880(2) 0.0135(8) Uani 1 1 d .
C12 C 0.1634(2) 0.2678(3) 0.3447(2) 0.0134(8) Uani 1 1 d .
C13 C 0.2286(2) 0.2338(3) 0.3281(3) 0.0187(8) Uani 1 1 d .
H13 H 0.2304 0.1686 0.3012 0.022 Uiso 1 1 calc R
C14 C 0.29082(19) 0.2998(3) 0.3527(2) 0.0148(8) Uani 1 1 d .
C15 C 0.28917(19) 0.3951(3) 0.3971(2) 0.0158(8) Uani 1 1 d .
C16 C 0.3985(2) 0.3816(3) 0.3729(3) 0.0210(9) Uani 1 1 d .
H16 H 0.4465 0.3975 0.3708 0.025 Uiso 1 1 calc R
C17 C 0.0953(2) 0.1985(3) 0.3172(3) 0.0157(8) Uani 1 1 d .
C18 C 0.09066(19) 0.4109(3) 0.4021(2) 0.0115(7) Uani 1 1 d .
C19 C 0.18895(19) 0.8668(3) 0.3856(2) 0.0119(7) Uani 1 1 d .
C20 C 0.19419(19) 0.7826(3) 0.3286(2) 0.0150(8) Uani 1 1 d .
C21 C 0.2595(2) 0.7677(3) 0.3051(3) 0.0181(8) Uani 1 1 d .
H21 H 0.2627 0.7121 0.2671 0.022 Uiso 1 1 calc R
C22 C 0.3199(2) 0.8363(3) 0.3386(3) 0.0162(8) Uani 1 1 d .
C23 C 0.3124(2) 0.9205(3) 0.3933(3) 0.0178(8) Uani 1 1 d .
C24 C 0.2481(2) 0.9376(3) 0.4179(3) 0.0194(9) Uani 1 1 d .
H24 H 0.2447 0.9944 0.4546 0.023 Uiso 1 1 calc R
C25 C 0.4229(2) 0.9250(3) 0.3719(3) 0.0197(9) Uani 1 1 d .
H25 H 0.4709 0.9480 0.3749 0.024 Uiso 1 1 calc R
C26 C 0.1194(2) 0.8858(3) 0.4139(3) 0.0163(8) Uani 1 1 d .
C27 C 0.1319(2) 0.7045(3) 0.2932(3) 0.0193(9) Uani 1 1 d .
C28 C 0.33743(19) 0.9001(3) 0.1072(2) 0.0138(8) Uani 1 1 d .
C29 C 0.34042(19) 0.9947(3) 0.1579(2) 0.0148(8) Uani 1 1 d .
C30 C 0.2764(2) 1.0305(3) 0.1767(3) 0.0183(8) Uani 1 1 d .
H30 H 0.2774 1.0926 0.2091 0.022 Uiso 1 1 calc R
C31 C 0.2114(2) 0.9704(3) 0.1457(2) 0.0167(8) Uani 1 1 d .
C32 C 0.2095(2) 0.8793(3) 0.0945(3) 0.0182(8) Uani 1 1 d .
C33 C 0.2720(2) 0.8424(3) 0.0745(3) 0.0184(8) Uani 1 1 d .
H33 H 0.2699 0.7813 0.0404 0.022 Uiso 1 1 calc R
C34 C 0.0980(2) 0.9023(4) 0.1117(3) 0.0298(10) Uani 1 1 d .
H34 H 0.0477 0.8918 0.1077 0.036 Uiso 1 1 calc R
C35 C 0.4116(2) 1.0569(3) 0.1926(3) 0.0166(8) Uani 1 1 d .
C36 C 0.40537(19) 0.8570(3) 0.0861(2) 0.0132(8) Uani 1 1 d .
Er1 Er 0.471854(8) 0.703369(12) 0.275955(11) 0.01212(5) Uani 1 1 d .
Er2 Er 0.024005(8) 0.555375(12) 0.208946(11) 0.01155(5) Uani 1 1 d .
N1 N 0.35857(16) 0.4425(2) 0.4092(2) 0.0189(7) Uani 1 1 d .
H1 H 0.3731 0.5018 0.4360 0.023 Uiso 1 1 calc R
N2 N 0.36090(17) 0.2953(3) 0.3399(2) 0.0207(7) Uani 1 1 d .
H2 H 0.3771 0.2442 0.3145 0.025 Uiso 1 1 calc R
N3 N 0.12274(16) 0.2705(2) 0.0904(2) 0.0187(7) Uani 1 1 d .
H3A H 0.1131 0.2108 0.0625 0.022 Uiso 1 1 calc R
N4 N 0.10547(16) 0.4140(2) 0.1655(2) 0.0161(7) Uani 1 1 d .
N5 N 0.37932(17) 0.9758(3) 0.4129(2) 0.0225(8) Uani 1 1 d .
H5 H 0.3909 1.0322 0.4453 0.027 Uiso 1 1 calc R
N6 N 0.39145(16) 0.8396(2) 0.3269(2) 0.0178(7) Uani 1 1 d .
N7 N 0.13715(18) 0.8404(3) 0.0737(2) 0.0281(8) Uani 1 1 d .
H7B H 0.1201 0.7851 0.0415 0.034 Uiso 1 1 calc R
N8 N 0.14039(17) 0.9805(3) 0.1557(2) 0.0222(8) Uani 1 1 d .
H8 H 0.1265 1.0295 0.1856 0.027 Uiso 1 1 calc R
O1 O 0.39109(15) 0.3508(2) 0.02575(17) 0.0225(6) Uani 1 1 d .
O2 O 0.44022(14) 0.33616(19) 0.17750(17) 0.0174(6) Uani 1 1 d .
O3 O 0.41012(15) 0.5708(2) 0.15593(18) 0.0228(6) Uani 1 1 d .
O4 O 0.36607(14) 0.6090(2) 0.26844(19) 0.0250(7) Uani 1 1 d .
O5 O 0.04613(14) 0.4593(2) 0.33463(17) 0.0211(6) Uani 1 1 d .
O6 O 0.08190(14) 0.4033(2) 0.47754(17) 0.0202(6) Uani 1 1 d .
O7 O 0.09123(14) 0.1219(2) 0.26296(18) 0.0219(6) Uani 1 1 d .
O8 O 0.04303(15) 0.2158(2) 0.34923(19) 0.0280(7) Uani 1 1 d .
O9 O 0.13133(15) 0.6500(2) 0.2241(2) 0.0339(8) Uani 1 1 d .
O10 O 0.08137(16) 0.6927(2) 0.3294(2) 0.0309(7) Uani 1 1 d .
O11 O 0.12097(16) 0.8519(2) 0.49074(19) 0.0299(7) Uani 1 1 d .
O12 O 0.06642(14) 0.9375(2) 0.36132(19) 0.0256(7) Uani 1 1 d .
O13 O 0.44825(14) 0.79498(19) 0.14371(17) 0.0173(6) Uani 1 1 d .
O14 O 0.41293(15) 0.8794(2) 0.01085(17) 0.0234(6) Uani 1 1 d .
O15 O 0.46831(14) 1.0310(2) 0.17195(18) 0.0215(6) Uani 1 1 d .
O16 O 0.41269(14) 1.1384(2) 0.24198(19) 0.0246(6) Uani 1 1 d .
O17 O 0.50829(15) 0.6954(2) 0.43362(17) 0.0230(6) Uani 1 1 d D
H17A H 0.4774 0.6750 0.4601 0.028 Uiso 1 1 d RD
H17B H 0.5461 0.7337 0.4604 0.028 Uiso 1 1 d RD
O18 O 0.01739(15) 0.5840(2) 0.05641(18) 0.0307(7) Uani 1 1 d D
H18A H 0.0512 0.6074 0.0355 0.037 Uiso 1 1 d RD
H18B H -0.0202 0.6216 0.0561 0.037 Uiso 1 1 d RD

loop_
_atom_site_aniso_label
_atom_site_aniso_U_11
_atom_site_aniso_U_22
_atom_site_aniso_U_33
_atom_site_aniso_U_23
_atom_site_aniso_U_13
_atom_site_aniso_U_12
C1 0.0158(19) 0.0088(18) 0.020(2) 0.0000(15) 0.0068(15) -0.0002(14)
C2 0.0165(19) 0.0138(19) 0.0143(19) 0.0013(15) 0.0044(15) 0.0034(15)
C3 0.0185(19) 0.0116(19) 0.0165(19) -0.0060(15) 0.0047(15) 0.0002(15)
C4 0.0154(19) 0.0125(19) 0.0140(19) -0.0006(15) 0.0017(15) 0.0005(15)
C5 0.0110(18) 0.018(2) 0.0148(19) -0.0016(15) 0.0054(14) 0.0013(15)
C6 0.0177(19) 0.0123(19) 0.025(2) -0.0066(16) 0.0078(16) 0.0017(15)
C7 0.0112(18) 0.021(2) 0.023(2) -0.0004(16) 0.0070(15) -0.0003(16)
C8 0.0135(19) 0.0072(18) 0.020(2) 0.0018(15) 0.0056(15) 0.0024(14)
C9 0.0106(18) 0.0106(19) 0.024(2) -0.0019(16) 0.0042(15) 0.0022(14)
C10 0.0193(19) 0.0127(19) 0.0164(19) -0.0028(15) 0.0051(15) -0.0003(15)
C11 0.0139(18) 0.0149(19) 0.0116(18) 0.0026(15) 0.0041(14) 0.0022(15)
C12 0.0165(19) 0.0108(18) 0.0135(19) 0.0008(15) 0.0054(15) -0.0021(14)
C13 0.019(2) 0.015(2) 0.023(2) -0.0049(16) 0.0067(16) 0.0001(16)
C14 0.0113(18) 0.016(2) 0.0173(19) -0.0013(16) 0.0053(14) 0.0037(15)
C15 0.0111(18) 0.019(2) 0.016(2) 0.0012(16) 0.0025(15) -0.0029(15)
C16 0.0123(19) 0.030(2) 0.021(2) 0.0001(18) 0.0045(16) 0.0003(17)
C17 0.017(2) 0.0099(19) 0.019(2) -0.0001(16) 0.0047(15) -0.0033(15)
C18 0.0126(18) 0.0076(17) 0.0147(19) -0.0004(14) 0.0046(14) -0.0007(14)
C19 0.0094(17) 0.0146(19) 0.0113(18) 0.0024(14) 0.0025(14) 0.0031(14)
C20 0.0130(18) 0.0108(19) 0.021(2) -0.0009(15) 0.0057(15) 0.0006(14)
C21 0.0150(19) 0.017(2) 0.024(2) -0.0091(16) 0.0084(16) 0.0003(15)
C22 0.0152(19) 0.0144(19) 0.022(2) -0.0007(16) 0.0098(15) 0.0022(15)
C23 0.0132(19) 0.019(2) 0.020(2) -0.0014(16) 0.0038(15) -0.0019(15)
C24 0.022(2) 0.019(2) 0.019(2) -0.0055(16) 0.0086(16) 0.0039(16)
C25 0.0139(19) 0.018(2) 0.028(2) -0.0019(17) 0.0068(16) -0.0024(16)
C26 0.019(2) 0.0117(19) 0.020(2) -0.0033(16) 0.0094(16) -0.0030(15)
C27 0.016(2) 0.015(2) 0.026(2) -0.0051(17) 0.0057(16) 0.0047(15)
C28 0.0135(18) 0.016(2) 0.0131(18) 0.0025(15) 0.0067(14) 0.0050(15)
C29 0.0137(18) 0.0134(19) 0.018(2) 0.0000(15) 0.0061(15) -0.0005(15)
C30 0.020(2) 0.014(2) 0.024(2) -0.0043(16) 0.0127(16) 0.0028(16)
C31 0.0151(19) 0.018(2) 0.017(2) 0.0003(16) 0.0059(15) 0.0020(15)
C32 0.0158(19) 0.018(2) 0.022(2) 0.0018(16) 0.0066(16) 0.0003(15)
C33 0.018(2) 0.019(2) 0.019(2) -0.0032(16) 0.0077(16) 0.0015(16)
C34 0.016(2) 0.038(3) 0.038(3) -0.011(2) 0.0127(19) -0.0046(19)
C35 0.017(2) 0.014(2) 0.018(2) 0.0049(16) 0.0056(15) 0.0001(15)
C36 0.0118(18) 0.0113(18) 0.0165(19) -0.0052(15) 0.0046(15) -0.0022(14)
Er1 0.01081(9) 0.01117(9) 0.01556(9) 0.00057(6) 0.00584(6) -0.00055(6)
Er2 0.01077(9) 0.01112(9) 0.01393(9) 0.00017(6) 0.00556(6) -0.00006(6)
N1 0.0126(16) 0.0186(18) 0.0249(18) -0.0041(14) 0.0051(13) -0.0052(13)
N2 0.0166(17) 0.0244(19) 0.0240(19) -0.0039(15) 0.0108(14) 0.0014(14)
N3 0.0138(16) 0.0160(17) 0.0265(19) -0.0070(14) 0.0066(14) -0.0031(13)
N4 0.0129(16) 0.0167(16) 0.0190(17) -0.0034(13) 0.0054(13) -0.0014(13)
N5 0.0157(17) 0.0206(18) 0.032(2) -0.0107(15) 0.0086(14) -0.0044(14)
N6 0.0124(16) 0.0186(17) 0.0230(18) -0.0042(14) 0.0066(13) -0.0014(13)
N7 0.0173(18) 0.030(2) 0.037(2) -0.0161(17) 0.0090(15) -0.0087(15)
N8 0.0173(17) 0.0264(19) 0.0270(19) -0.0072(15) 0.0128(14) 0.0023(14)
O1 0.0255(15) 0.0269(16) 0.0184(15) 0.0056(12) 0.0116(12) 0.0095(12)
O2 0.0168(14) 0.0165(14) 0.0197(14) -0.0009(11) 0.0068(11) 0.0051(11)
O3 0.0232(15) 0.0215(15) 0.0267(16) -0.0006(12) 0.0120(12) -0.0052(12)
O4 0.0184(14) 0.0226(15) 0.0382(18) -0.0169(13) 0.0148(13) -0.0075(12)
O5 0.0170(14) 0.0265(15) 0.0218(15) 0.0092(12) 0.0091(11) 0.0063(12)
O6 0.0226(14) 0.0229(15) 0.0168(14) 0.0030(12) 0.0087(11) 0.0064(12)
O7 0.0207(14) 0.0159(14) 0.0319(16) -0.0108(12) 0.0121(12) -0.0070(11)
O8 0.0252(16) 0.0296(17) 0.0372(18) -0.0141(14) 0.0213(13) -0.0105(13)
O9 0.0225(16) 0.0298(17) 0.057(2) -0.0283(16) 0.0227(14) -0.0130(13)
O10 0.0290(17) 0.0345(18) 0.0366(18) -0.0116(14) 0.0209(14) -0.0192(14)
O11 0.0351(17) 0.0357(18) 0.0258(16) 0.0115(14) 0.0192(13) 0.0106(14)
O12 0.0128(13) 0.0309(17) 0.0334(17) 0.0128(13) 0.0078(12) 0.0114(12)
O13 0.0175(14) 0.0153(14) 0.0196(14) 0.0048(11) 0.0067(11) 0.0050(11)
O14 0.0251(15) 0.0295(16) 0.0211(15) 0.0095(12) 0.0152(12) 0.0132(12)
O15 0.0157(14) 0.0184(14) 0.0334(17) -0.0063(12) 0.0120(12) -0.0027(11)
O16 0.0214(15) 0.0153(15) 0.0426(18) -0.0120(13) 0.0181(13) -0.0064(11)
O17 0.0258(15) 0.0267(16) 0.0193(15) 0.0001(12) 0.0109(12) -0.0109(12)
O18 0.0307(17) 0.0427(19) 0.0250(16) 0.0057(14) 0.0179(13) 0.0063(14)

loop_
_atom_type_symbol
_atom_type_description
_atom_type_scat_dispersion_real
_atom_type_scat_dispersion_imag
_atom_type_scat_source
C C 0.0033 0.0016 'International Tables Vol C Tables 4.2.6.8 and 6.1.1.4'
H H 0.0000 0.0000 'International Tables Vol C Tables 4.2.6.8 and 6.1.1.4'
N N 0.0061 0.0033 'International Tables Vol C Tables 4.2.6.8 and 6.1.1.4'
O O 0.0106 0.0060 'International Tables Vol C Tables 4.2.6.8 and 6.1.1.4'
Er Er -0.2586 4.9576 'International Tables Vol C Tables 4.2.6.8 and 6.1.1.4'

loop_
_geom_angle_atom_site_label_1
_geom_angle_atom_site_label_2
_geom_angle_atom_site_label_3
_geom_angle
_geom_angle_site_symmetry_1
_geom_angle_site_symmetry_3
C6 C1 C2 121.4(3) . .
C6 C1 C9 117.7(3) . .
C2 C1 C9 120.9(3) . .
C3 C2 C1 120.4(3) . .
C3 C2 C8 117.6(3) . .
C1 C2 C8 121.7(3) . .
C2 C3 C4 117.8(3) . .
C2 C3 H3 121.1 . .
C4 C3 H3 121.1 . .
N3 C4 C3 132.2(3) . .
N3 C4 C5 105.6(3) . .
C3 C4 C5 122.2(3) . .
C4 C5 C6 120.0(3) . .
C4 C5 N4 109.6(3) . .
C6 C5 N4 130.3(3) . .
C1 C6 C5 118.1(3) . .
C1 C6 H6 120.9 . .
C5 C6 H6 120.9 . .
N4 C7 N3 114.5(3) . .
N4 C7 H7 122.8 . .
N3 C7 H7 122.8 . .
O1 C8 O2 125.1(3) . .
O1 C8 C2 118.4(3) . .
O2 C8 C2 116.3(3) . .
O3 C9 O4 121.3(3) . .
O3 C9 C1 121.5(3) . .
O4 C9 C1 117.3(3) . .
O3 C9 Er1 65.55(19) . .
O4 C9 Er1 55.77(18) . .
C1 C9 Er1 172.7(3) . .
C11 C10 C15 117.8(3) . .
C11 C10 H10 121.1 . .
C15 C10 H10 121.1 . .
C10 C11 C12 121.3(3) . .
C10 C11 C18 116.3(3) . .
C12 C11 C18 122.3(3) . .
C13 C12 C11 120.1(3) . .
C13 C12 C17 118.9(3) . .
C11 C12 C17 121.0(3) . .
C14 C13 C12 118.1(3) . .
C14 C13 H13 120.9 . .
C12 C13 H13 120.9 . .
C13 C14 N2 133.3(4) . .
C13 C14 C15 120.7(3) . .
N2 C14 C15 105.9(3) . .
C10 C15 N1 132.0(4) . .
C10 C15 C14 121.8(3) . .
N1 C15 C14 106.0(3) . .
N2 C16 N1 110.3(3) . .
N2 C16 H16 124.8 . .
N1 C16 H16 124.8 . .
O8 C17 O7 120.3(3) . .
O8 C17 C12 119.2(3) . .
O7 C17 C12 120.4(3) . .
O8 C17 Er2 58.85(19) . 2_545
O7 C17 Er2 61.96(18) . 2_545
C12 C17 Er2 171.6(3) . 2_545
O6 C18 O5 124.5(3) . .
O6 C18 C11 119.3(3) . .
O5 C18 C11 116.0(3) . .
C24 C19 C20 120.7(3) . .
C24 C19 C26 116.8(3) . .
C20 C19 C26 122.5(3) . .
C21 C20 C19 120.4(3) . .
C21 C20 C27 117.5(3) . .
C19 C20 C27 122.1(3) . .
C22 C21 C20 119.7(3) . .
C22 C21 H21 120.2 . .
C20 C21 H21 120.2 . .
C21 C22 C23 118.6(3) . .
C21 C22 N6 131.8(3) . .
C23 C22 N6 109.7(3) . .
N5 C23 C24 131.6(4) . .
N5 C23 C22 105.2(3) . .
C24 C23 C22 123.2(3) . .
C23 C24 C19 117.4(3) . .
C23 C24 H24 121.3 . .
C19 C24 H24 121.3 . .
N6 C25 N5 113.9(3) . .
N6 C25 H25 123.1 . .
N5 C25 H25 123.1 . .
O12 C26 O11 124.9(4) . .
O12 C26 C19 118.1(3) . .
O11 C26 C19 116.9(3) . .
O10 C27 O9 120.3(4) . .
O10 C27 C20 121.9(3) . .
O9 C27 C20 117.8(4) . .
O10 C27 Er2 65.6(2) . .
O9 C27 Er2 54.68(19) . .
C20 C27 Er2 172.5(3) . .
C33 C28 C29 121.6(3) . .
C33 C28 C36 116.1(3) . .
C29 C28 C36 122.3(3) . .
C30 C29 C28 120.1(3) . .
C30 C29 C35 118.7(3) . .
C28 C29 C35 121.2(3) . .
C31 C30 C29 117.8(3) . .
C31 C30 H30 121.1 . .
C29 C30 H30 121.1 . .
C30 C31 N8 132.5(4) . .
C30 C31 C32 120.9(3) . .
N8 C31 C32 106.6(3) . .
N7 C32 C33 131.6(4) . .
N7 C32 C31 106.0(3) . .
C33 C32 C31 122.4(3) . .
C28 C33 C32 117.1(4) . .
C28 C33 H33 121.5 . .
C32 C33 H33 121.5 . .
N8 C34 N7 110.3(4) . .
N8 C34 H34 124.9 . .
N7 C34 H34 124.9 . .
O15 C35 O16 120.7(3) . .
O15 C35 C29 120.2(3) . .
O16 C35 C29 119.0(3) . .
O15 C35 Er1 62.45(19) . 2_655
O16 C35 Er1 59.61(18) . 2_655
C29 C35 Er1 166.9(3) . 2_655
O14 C36 O13 124.3(3) . .
O14 C36 C28 118.0(3) . .
O13 C36 C28 117.6(3) . .
O13 Er1 O4 107.67(10) . .
O13 Er1 O2 79.84(9) . 2_655
O4 Er1 O2 156.96(9) . 2_655
O13 Er1 O17 151.47(9) . .
O4 Er1 O17 89.60(10) . .
O2 Er1 O17 76.09(9) 2_655 .
O13 Er1 O16 89.89(9) . 2_645
O4 Er1 O16 127.50(9) . 2_645
O2 Er1 O16 73.05(9) 2_655 2_645
O17 Er1 O16 97.45(9) . 2_645
O13 Er1 O15 133.26(9) . 2_645
O4 Er1 O15 81.31(9) . 2_645
O2 Er1 O15 109.85(8) 2_655 2_645
O17 Er1 O15 70.51(9) . 2_645
O16 Er1 O15 53.45(8) 2_645 2_645
O13 Er1 O3 76.33(9) . .
O4 Er1 O3 54.54(9) . .
O2 Er1 O3 147.15(9) 2_655 .
O17 Er1 O3 131.67(9) . .
O16 Er1 O3 84.56(9) 2_645 .
O15 Er1 O3 72.67(8) 2_645 .
O13 Er1 N6 88.02(9) . .
O4 Er1 N6 77.69(9) . .
O2 Er1 N6 80.92(9) 2_655 .
O17 Er1 N6 73.34(9) . .
O16 Er1 N6 153.84(9) 2_645 .
O15 Er1 N6 137.97(9) 2_645 .
O3 Er1 N6 120.09(9) . .
O13 Er1 C9 92.63(10) . .
O4 Er1 C9 27.52(10) . .
O2 Er1 C9 172.40(10) 2_655 .
O17 Er1 C9 111.44(10) . .
O16 Er1 C9 106.16(10) 2_645 .
O15 Er1 C9 74.58(9) 2_645 .
O3 Er1 C9 27.04(10) . .
N6 Er1 C9 99.98(10) . .
O13 Er1 C35 114.66(10) . 2_645
O4 Er1 C35 106.08(10) . 2_645
O2 Er1 C35 89.47(10) 2_655 2_645
O17 Er1 C35 80.40(10) . 2_645
O16 Er1 C35 27.31(10) 2_645 2_645
O15 Er1 C35 26.51(10) 2_645 2_645
O3 Er1 C35 80.43(10) . 2_645
N6 Er1 C35 153.50(10) . 2_645
C9 Er1 C35 92.79(10) . 2_645
O5 Er2 O12 87.80(10) . 2_545
O5 Er2 O9 106.47(11) . .
O12 Er2 O9 153.58(10) 2_545 .
O5 Er2 O18 154.11(10) . .
O12 Er2 O18 80.00(10) 2_545 .
O9 Er2 O18 77.76(11) . .
O5 Er2 O8 136.18(10) . 2
O12 Er2 O8 99.04(10) 2_545 2
O9 Er2 O8 86.08(10) . 2
O18 Er2 O8 68.82(10) . 2
O5 Er2 O7 88.03(9) . 2
O12 Er2 O7 75.47(9) 2_545 2
O9 Er2 O7 125.99(9) . 2
O18 Er2 O7 110.49(9) . 2
O8 Er2 O7 53.06(9) 2 2
O5 Er2 O10 79.38(10) . .
O12 Er2 O10 152.67(10) 2_545 .
O9 Er2 O10 53.68(10) . .
O18 Er2 O10 120.50(10) . .
O8 Er2 O10 75.08(10) 2 .
O7 Er2 O10 80.03(9) 2 .
O5 Er2 N4 83.32(10) . .
O12 Er2 N4 80.14(9) 2_545 .
O9 Er2 N4 79.61(10) . .
O18 Er2 N4 72.20(10) . .
O8 Er2 N4 140.48(10) 2 .
O7 Er2 N4 154.39(9) 2 .
O10 Er2 N4 121.55(9) . .
O5 Er2 C27 93.25(11) . .
O12 Er2 C27 178.35(10) 2_545 .
O9 Er2 C27 26.93(11) . .
O18 Er2 C27 99.53(11) . .
O8 Er2 C27 79.33(10) 2 .
O7 Er2 C27 103.29(10) 2 .
O10 Er2 C27 26.75(10) . .
N4 Er2 C27 101.23(10) . .
O5 Er2 C17 113.67(10) . 2
O12 Er2 C17 85.32(10) 2_545 2
O9 Er2 C17 107.93(11) . 2
O18 Er2 C17 88.17(10) . 2
O8 Er2 C17 26.29(10) 2 2
O7 Er2 C17 26.91(10) 2 2
O10 Er2 C17 78.07(10) . 2
N4 Er2 C17 157.25(10) . 2
C27 Er2 C17 93.09(11) . 2
O5 Er2 H18B 165.3 . .
O12 Er2 H18B 77.6 2_545 .
O9 Er2 H18B 86.3 . .
O18 Er2 H18B 20.6 . .
O8 Er2 H18B 50.1 2 .
O7 Er2 H18B 90.3 2 .
O10 Er2 H18B 114.7 . .
N4 Er2 H18B 92.0 . .
C27 Er2 H18B 101.4 . .
C17 Er2 H18B 67.7 2 .
C16 N1 C15 108.7(3) . .
C16 N1 H1 125.6 . .
C15 N1 H1 125.6 . .
C16 N2 C14 108.9(3) . .
C16 N2 H2 125.5 . .
C14 N2 H2 125.5 . .
C7 N3 C4 106.8(3) . .
C7 N3 H3A 126.6 . .
C4 N3 H3A 126.6 . .
C7 N4 C5 103.5(3) . .
C7 N4 Er2 122.4(2) . .
C5 N4 Er2 132.3(2) . .
C25 N5 C23 107.2(3) . .
C25 N5 H5 126.4 . .
C23 N5 H5 126.4 . .
C25 N6 C22 104.0(3) . .
C25 N6 Er1 120.4(2) . .
C22 N6 Er1 133.7(2) . .
C34 N7 C32 108.9(3) . .
C34 N7 H7B 125.6 . .
C32 N7 H7B 125.6 . .
C34 N8 C31 108.3(3) . .
C34 N8 H8 125.9 . .
C31 N8 H8 125.9 . .
C8 O2 Er1 135.5(2) . 2_645
C9 O3 Er1 87.4(2) . .
C9 O4 Er1 96.7(2) . .
C18 O5 Er2 151.4(2) . .
C17 O7 Er2 91.1(2) . 2_545
C17 O8 Er2 94.9(2) . 2_545
C27 O9 Er2 98.4(2) . .
C27 O10 Er2 87.6(2) . .
C26 O12 Er2 167.8(3) . 2
C36 O13 Er1 148.3(2) . .
C35 O15 Er1 91.0(2) . 2_655
C35 O16 Er1 93.1(2) . 2_655
Er1 O17 H17A 120.2 . .
Er1 O17 H17B 114.3 . .
H17A O17 H17B 121.9 . .
Er2 O18 H18A 128.7 . .
Er2 O18 H18B 82.8 . .
H18A O18 H18B 121.2 . .

loop_
_geom_bond_atom_site_label_1
_geom_bond_atom_site_label_2
_geom_bond_distance
_geom_bond_site_symmetry_2
C1 C6 1.383(5) .
C1 C2 1.413(5) .
C1 C9 1.511(5) .
C2 C3 1.380(5) .
C2 C8 1.512(5) .
C3 C4 1.391(5) .
C3 H3 0.9300 .
C4 N3 1.378(4) .
C4 C5 1.391(5) .
C5 C6 1.396(5) .
C5 N4 1.413(5) .
C6 H6 0.9300 .
C7 N4 1.312(5) .
C7 N3 1.345(5) .
C7 H7 0.9300 .
C8 O1 1.254(4) .
C8 O2 1.266(4) .
C9 O3 1.247(5) .
C9 O4 1.275(4) .
C9 Er1 2.740(3) .
C10 C11 1.372(5) .
C10 C15 1.379(5) .
C10 H10 0.9300 .
C11 C12 1.417(5) .
C11 C18 1.533(5) .
C12 C13 1.390(5) .
C12 C17 1.492(5) .
C13 C14 1.384(5) .
C13 H13 0.9300 .
C14 N2 1.385(5) .
C14 C15 1.393(5) .
C15 N1 1.387(4) .
C16 N2 1.313(5) .
C16 N1 1.315(5) .
C16 H16 0.9300 .
C17 O8 1.246(5) .
C17 O7 1.269(4) .
C17 Er2 2.802(4) 2_545
C18 O6 1.229(4) .
C18 O5 1.268(4) .
C19 C24 1.388(5) .
C19 C20 1.405(5) .
C19 C26 1.515(5) .
C20 C21 1.391(5) .
C20 C27 1.494(5) .
C21 C22 1.388(5) .
C21 H21 0.9300 .
C22 C23 1.396(5) .
C22 N6 1.405(5) .
C23 N5 1.381(5) .
C23 C24 1.386(5) .
C24 H24 0.9300 .
C25 N6 1.320(5) .
C25 N5 1.343(5) .
C25 H25 0.9300 .
C26 O12 1.249(4) .
C26 O11 1.253(4) .
C27 O10 1.247(5) .
C27 O9 1.268(5) .
C27 Er2 2.769(4) .
C28 C33 1.376(5) .
C28 C29 1.423(5) .
C28 C36 1.508(5) .
C29 C30 1.392(5) .
C29 C35 1.492(5) .
C30 C31 1.385(5) .
C30 H30 0.9300 .
C31 N8 1.389(5) .
C31 C32 1.393(5) .
C32 N7 1.378(5) .
C32 C33 1.379(5) .
C33 H33 0.9300 .
C34 N8 1.316(5) .
C34 N7 1.328(5) .
C34 H34 0.9300 .
C35 O15 1.243(4) .
C35 O16 1.279(4) .
C35 Er1 2.784(4) 2_655
C36 O14 1.247(4) .
C36 O13 1.265(4) .
Er1 O13 2.267(2) .
Er1 O4 2.281(3) .
Er1 O2 2.302(2) 2_655
Er1 O17 2.313(2) .
Er1 O16 2.405(3) 2_645
Er1 O15 2.469(2) 2_645
Er1 O3 2.497(3) .
Er1 N6 2.569(3) .
Er1 C35 2.784(4) 2_645
Er2 O5 2.215(2) .
Er2 O12 2.259(2) 2_545
Er2 O9 2.284(3) .
Er2 O18 2.346(3) .
Er2 O8 2.407(3) 2
Er2 O7 2.474(3) 2
Er2 O10 2.524(3) .
Er2 N4 2.573(3) .
Er2 C17 2.802(4) 2
Er2 H18B 2.3920 .
N1 H1 0.8600 .
N2 H2 0.8600 .
N3 H3A 0.8600 .
N5 H5 0.8600 .
N7 H7B 0.8600 .
N8 H8 0.8600 .
O2 Er1 2.302(2) 2_645
O7 Er2 2.474(3) 2_545
O8 Er2 2.407(3) 2_545
O12 Er2 2.259(2) 2
O15 Er1 2.469(2) 2_655
O16 Er1 2.405(3) 2_655
O17 H17A 0.8454 .
O17 H17B 0.8491 .
O18 H18A 0.8476 .
O18 H18B 0.8467 .

loop_
_geom_torsion_atom_site_label_1
_geom_torsion_atom_site_label_2
_geom_torsion_atom_site_label_3
_geom_torsion_atom_site_label_4
_geom_torsion
_geom_torsion_site_symmetry_1
_geom_torsion_site_symmetry_4
C6 C1 C2 C3 0.2(6) . .
C9 C1 C2 C3 -178.2(3) . .
C6 C1 C2 C8 -173.0(3) . .
C9 C1 C2 C8 8.6(5) . .
C1 C2 C3 C4 -0.9(5) . .
C8 C2 C3 C4 172.6(3) . .
C2 C3 C4 N3 -175.6(4) . .
C2 C3 C4 C5 1.4(5) . .
N3 C4 C5 C6 176.6(3) . .
C3 C4 C5 C6 -1.2(6) . .
N3 C4 C5 N4 -1.1(4) . .
C3 C4 C5 N4 -178.8(3) . .
C2 C1 C6 C5 0.1(6) . .
C9 C1 C6 C5 178.5(3) . .
C4 C5 C6 C1 0.4(5) . .
N4 C5 C6 C1 177.5(4) . .
C3 C2 C8 O1 65.8(5) . .
C1 C2 C8 O1 -120.8(4) . .
C3 C2 C8 O2 -109.7(4) . .
C1 C2 C8 O2 63.8(5) . .
C6 C1 C9 O3 -150.7(4) . .
C2 C1 C9 O3 27.8(5) . .
C6 C1 C9 O4 28.8(5) . .
C2 C1 C9 O4 -152.7(3) . .
C6 C1 C9 Er1 46(2) . .
C2 C1 C9 Er1 -135.7(18) . .
C15 C10 C11 C12 1.8(5) . .
C15 C10 C11 C18 -175.0(3) . .
C10 C11 C12 C13 -0.8(5) . .
C18 C11 C12 C13 175.8(3) . .
C10 C11 C12 C17 178.5(3) . .
C18 C11 C12 C17 -4.9(5) . .
C11 C12 C13 C14 -1.7(5) . .
C17 C12 C13 C14 179.0(3) . .
C12 C13 C14 N2 -174.0(4) . .
C12 C13 C14 C15 3.2(6) . .
C11 C10 C15 N1 174.5(4) . .
C11 C10 C15 C14 -0.3(5) . .
C13 C14 C15 C10 -2.3(6) . .
N2 C14 C15 C10 175.6(3) . .
C13 C14 C15 N1 -178.3(3) . .
N2 C14 C15 N1 -0.4(4) . .
C13 C12 C17 O8 164.0(4) . .
C11 C12 C17 O8 -15.3(5) . .
C13 C12 C17 O7 -14.9(5) . .
C11 C12 C17 O7 165.8(3) . .
C13 C12 C17 Er2 89.5(19) . 2_545
C11 C12 C17 Er2 -89.9(18) . 2_545
C10 C11 C18 O6 -82.1(4) . .
C12 C11 C18 O6 101.1(4) . .
C10 C11 C18 O5 93.8(4) . .
C12 C11 C18 O5 -83.0(4) . .
C24 C19 C20 C21 1.3(5) . .
C26 C19 C20 C21 -179.4(3) . .
C24 C19 C20 C27 179.6(3) . .
C26 C19 C20 C27 -1.2(5) . .
C19 C20 C21 C22 0.3(6) . .
C27 C20 C21 C22 -178.1(3) . .
C20 C21 C22 C23 -1.7(6) . .
C20 C21 C22 N6 179.4(4) . .
C21 C22 C23 N5 -177.9(3) . .
N6 C22 C23 N5 1.3(4) . .
C21 C22 C23 C24 1.6(6) . .
N6 C22 C23 C24 -179.2(3) . .
N5 C23 C24 C19 179.3(4) . .
C22 C23 C24 C19 -0.1(6) . .
C20 C19 C24 C23 -1.4(5) . .
C26 C19 C24 C23 179.3(3) . .
C24 C19 C26 O12 94.3(4) . .
C20 C19 C26 O12 -84.9(5) . .
C24 C19 C26 O11 -82.8(4) . .
C20 C19 C26 O11 97.9(4) . .
C21 C20 C27 O10 159.6(4) . .
C19 C20 C27 O10 -18.7(6) . .
C21 C20 C27 O9 -20.7(5) . .
C19 C20 C27 O9 161.0(4) . .
C21 C20 C27 Er2 -26(2) . .
C19 C20 C27 Er2 155.4(18) . .
C33 C28 C29 C30 0.9(6) . .
C36 C28 C29 C30 -179.0(3) . .
C33 C28 C29 C35 -179.7(3) . .
C36 C28 C29 C35 0.4(5) . .
C28 C29 C30 C31 0.8(5) . .
C35 C29 C30 C31 -178.6(3) . .
C29 C30 C31 N8 176.8(4) . .
C29 C30 C31 C32 -2.2(6) . .
C30 C31 C32 N7 -179.0(3) . .
N8 C31 C32 N7 1.8(4) . .
C30 C31 C32 C33 2.0(6) . .
N8 C31 C32 C33 -177.3(3) . .
C29 C28 C33 C32 -1.2(5) . .
C36 C28 C33 C32 178.7(3) . .
N7 C32 C33 C28 -179.0(4) . .
C31 C32 C33 C28 -0.2(6) . .
C30 C29 C35 O15 -175.4(3) . .
C28 C29 C35 O15 5.3(5) . .
C30 C29 C35 O16 3.1(5) . .
C28 C29 C35 O16 -176.3(3) . .
C30 C29 C35 Er1 -77.1(13) . 2_655
C28 C29 C35 Er1 103.5(12) . 2_655
C33 C28 C36 O14 84.4(4) . .
C29 C28 C36 O14 -95.7(4) . .
C33 C28 C36 O13 -91.2(4) . .
C29 C28 C36 O13 88.8(4) . .
O3 C9 Er1 O13 52.4(2) . .
O4 C9 Er1 O13 -124.7(2) . .
C1 C9 Er1 O13 -143.1(19) . .
O3 C9 Er1 O4 177.1(4) . .
C1 C9 Er1 O4 -18.4(18) . .
O3 C9 Er1 O2 44.7(8) . 2_655
O4 C9 Er1 O2 -132.4(7) . 2_655
C1 C9 Er1 O2 -150.8(16) . 2_655
O3 C9 Er1 O17 -143.3(2) . .
O4 C9 Er1 O17 39.7(2) . .
C1 C9 Er1 O17 21.2(19) . .
O3 C9 Er1 O16 -38.3(2) . 2_645
O4 C9 Er1 O16 144.6(2) . 2_645
C1 C9 Er1 O16 126.2(19) . 2_645
O3 C9 Er1 O15 -82.0(2) . 2_645
O4 C9 Er1 O15 101.0(2) . 2_645
C1 C9 Er1 O15 82.6(19) . 2_645
O4 C9 Er1 O3 -177.1(4) . .
C1 C9 Er1 O3 165(2) . .
O3 C9 Er1 N6 140.8(2) . .
O4 C9 Er1 N6 -36.3(2) . .
C1 C9 Er1 N6 -54.7(19) . .
O3 C9 Er1 C35 -62.5(2) . 2_645
O4 C9 Er1 C35 120.4(2) . 2_645
C1 C9 Er1 C35 102.0(19) . 2_645
O10 C27 Er2 O5 -58.5(2) . .
O9 C27 Er2 O5 121.0(2) . .
C20 C27 Er2 O5 127(2) . .
O10 C27 Er2 O12 71(4) . 2_545
O9 C27 Er2 O12 -109(4) . 2_545
C20 C27 Er2 O12 -103(4) . 2_545
O10 C27 Er2 O9 -179.5(4) . .
C20 C27 Er2 O9 6.1(18) . .
O10 C27 Er2 O18 144.1(2) . .
O9 C27 Er2 O18 -36.4(3) . .
C20 C27 Er2 O18 -30(2) . .
O10 C27 Er2 O8 78.0(2) . 2
O9 C27 Er2 O8 -102.5(3) . 2
C20 C27 Er2 O8 -96(2) . 2
O10 C27 Er2 O7 30.3(2) . 2
O9 C27 Er2 O7 -150.3(2) . 2
C20 C27 Er2 O7 -144(2) . 2
O9 C27 Er2 O10 179.5(4) . .
C20 C27 Er2 O10 -174(2) . .
O10 C27 Er2 N4 -142.3(2) . .
O9 C27 Er2 N4 37.2(3) . .
C20 C27 Er2 N4 43(2) . .
O10 C27 Er2 C17 55.5(2) . 2
O9 C27 Er2 C17 -125.1(3) . 2
C20 C27 Er2 C17 -119(2) . 2
N2 C16 N1 C15 -2.0(4) . .
C10 C15 N1 C16 -174.0(4) . .
C14 C15 N1 C16 1.4(4) . .
N1 C16 N2 C14 1.7(4) . .
C13 C14 N2 C16 176.7(4) . .
C15 C14 N2 C16 -0.8(4) . .
N4 C7 N3 C4 0.2(4) . .
C3 C4 N3 C7 177.9(4) . .
C5 C4 N3 C7 0.5(4) . .
N3 C7 N4 C5 -0.9(4) . .
N3 C7 N4 Er2 165.7(2) . .
C4 C5 N4 C7 1.2(4) . .
C6 C5 N4 C7 -176.1(4) . .
C4 C5 N4 Er2 -163.5(2) . .
C6 C5 N4 Er2 19.2(6) . .
O5 Er2 N4 C7 84.6(3) . .
O12 Er2 N4 C7 -4.3(3) 2_545 .
O9 Er2 N4 C7 -167.3(3) . .
O18 Er2 N4 C7 -86.9(3) . .
O8 Er2 N4 C7 -96.6(3) 2 .
O7 Er2 N4 C7 13.5(4) 2 .
O10 Er2 N4 C7 157.7(3) . .
C27 Er2 N4 C7 176.6(3) . .
C17 Er2 N4 C7 -55.4(4) 2 .
O5 Er2 N4 C5 -113.2(3) . .
O12 Er2 N4 C5 157.9(3) 2_545 .
O9 Er2 N4 C5 -5.0(3) . .
O18 Er2 N4 C5 75.3(3) . .
O8 Er2 N4 C5 65.6(3) 2 .
O7 Er2 N4 C5 175.8(3) 2 .
O10 Er2 N4 C5 -40.0(3) . .
C27 Er2 N4 C5 -21.2(3) . .
C17 Er2 N4 C5 106.8(4) 2 .
N6 C25 N5 C23 -0.6(5) . .
C24 C23 N5 C25 -179.9(4) . .
C22 C23 N5 C25 -0.4(4) . .
N5 C25 N6 C22 1.3(4) . .
N5 C25 N6 Er1 -164.9(2) . .
C21 C22 N6 C25 177.4(4) . .
C23 C22 N6 C25 -1.6(4) . .
C21 C22 N6 Er1 -19.1(6) . .
C23 C22 N6 Er1 161.9(3) . .
O13 Er1 N6 C25 -89.9(3) . .
O4 Er1 N6 C25 161.5(3) . .
O2 Er1 N6 C25 -9.9(3) 2_655 .
O17 Er1 N6 C25 68.2(3) . .
O16 Er1 N6 C25 -4.2(4) 2_645 .
O15 Er1 N6 C25 99.8(3) 2_645 .
O3 Er1 N6 C25 -162.8(3) . .
C9 Er1 N6 C25 177.8(3) . .
C35 Er1 N6 C25 60.1(4) 2_645 .
O13 Er1 N6 C22 108.7(3) . .
O4 Er1 N6 C22 0.2(3) . .
O2 Er1 N6 C22 -171.2(3) 2_655 .
O17 Er1 N6 C22 -93.1(3) . .
O16 Er1 N6 C22 -165.5(3) 2_645 .
O15 Er1 N6 C22 -61.6(4) 2_645 .
O3 Er1 N6 C22 35.8(4) . .
C9 Er1 N6 C22 16.4(3) . .
C35 Er1 N6 C22 -101.2(4) 2_645 .
N8 C34 N7 C32 0.6(5) . .
C33 C32 N7 C34 177.5(4) . .
C31 C32 N7 C34 -1.5(5) . .
N7 C34 N8 C31 0.6(5) . .
C30 C31 N8 C34 179.4(4) . .
C32 C31 N8 C34 -1.5(4) . .
O1 C8 O2 Er1 -44.5(5) . 2_645
C2 C8 O2 Er1 130.6(3) . 2_645
O4 C9 O3 Er1 2.8(3) . .
C1 C9 O3 Er1 -177.7(3) . .
O13 Er1 O3 C9 -125.5(2) . .
O4 Er1 O3 C9 -1.7(2) . .
O2 Er1 O3 C9 -170.1(2) 2_655 .
O17 Er1 O3 C9 48.1(2) . .
O16 Er1 O3 C9 143.3(2) 2_645 .
O15 Er1 O3 C9 89.9(2) 2_645 .
N6 Er1 O3 C9 -46.0(2) . .
C35 Er1 O3 C9 116.0(2) 2_645 .
O3 C9 O4 Er1 -3.1(4) . .
C1 C9 O4 Er1 177.4(3) . .
O13 Er1 O4 C9 59.5(2) . .
O2 Er1 O4 C9 165.5(2) 2_655 .
O17 Er1 O4 C9 -143.6(2) . .
O16 Er1 O4 C9 -44.5(3) 2_645 .
O15 Er1 O4 C9 -73.2(2) 2_645 .
O3 Er1 O4 C9 1.6(2) . .
N6 Er1 O4 C9 143.4(2) . .
C35 Er1 O4 C9 -63.7(2) 2_645 .
O6 C18 O5 Er2 146.9(4) . .
C11 C18 O5 Er2 -28.7(7) . .
O12 Er2 O5 C18 129.6(5) 2_545 .
O9 Er2 O5 C18 -27.7(5) . .
O18 Er2 O5 C18 68.2(6) . .
O8 Er2 O5 C18 -129.6(5) 2 .
O7 Er2 O5 C18 -154.8(5) 2 .
O10 Er2 O5 C18 -74.6(5) . .
N4 Er2 O5 C18 49.3(5) . .
C27 Er2 O5 C18 -51.6(5) . .
C17 Er2 O5 C18 -146.4(5) 2 .
O8 C17 O7 Er2 -8.1(4) . 2_545
C12 C17 O7 Er2 170.8(3) . 2_545
O7 C17 O8 Er2 8.3(4) . 2_545
C12 C17 O8 Er2 -170.5(3) . 2_545
O10 C27 O9 Er2 0.5(4) . .
C20 C27 O9 Er2 -179.1(3) . .
O5 Er2 O9 C27 -63.2(3) . .
O12 Er2 O9 C27 176.5(2) 2_545 .
O18 Er2 O9 C27 143.2(3) . .
O8 Er2 O9 C27 74.0(2) 2 .
O7 Er2 O9 C27 36.6(3) 2 .
O10 Er2 O9 C27 -0.3(2) . .
N4 Er2 O9 C27 -142.9(3) . .
C17 Er2 O9 C27 59.2(3) 2 .
O9 C27 O10 Er2 -0.5(4) . .
C20 C27 O10 Er2 179.1(3) . .
O5 Er2 O10 C27 120.0(2) . .
O12 Er2 O10 C27 -176.6(2) 2_545 .
O9 Er2 O10 C27 0.3(2) . .
O18 Er2 O10 C27 -42.1(3) . .
O8 Er2 O10 C27 -95.9(2) 2 .
O7 Er2 O10 C27 -150.1(2) 2 .
N4 Er2 O10 C27 44.7(3) . .
C17 Er2 O10 C27 -122.8(2) 2 .
O11 C26 O12 Er2 59.7(14) . 2
C19 C26 O12 Er2 -117.2(12) . 2
O14 C36 O13 Er1 -171.4(3) . .
C28 C36 O13 Er1 3.8(6) . .
O4 Er1 O13 C36 51.1(4) . .
O2 Er1 O13 C36 -106.5(4) 2_655 .
O17 Er1 O13 C36 -73.7(5) . .
O16 Er1 O13 C36 -179.2(4) 2_645 .
O15 Er1 O13 C36 145.8(4) 2_645 .
O3 Er1 O13 C36 96.3(4) . .
N6 Er1 O13 C36 -25.3(4) . .
C9 Er1 O13 C36 74.6(4) . .
C35 Er1 O13 C36 168.9(4) 2_645 .
O16 C35 O15 Er1 -13.1(4) . 2_655
C29 C35 O15 Er1 165.3(3) . 2_655
O15 C35 O16 Er1 13.5(4) . 2_655
C29 C35 O16 Er1 -165.0(3) . 2_655
